data_4023936
loop_
_publ_author_name
'Lijun Fan'
'Ashley M. Adams'
'Jason G. Polisar'
'Bruce Ganem'

_publ_section_title
;
 Studies on the Chemistry and Reactivity of \a-Substituted Ketones
 in Isonitrile-Based Multicomponent Reactions
;
_journal_name_full 'Journal of Organic Chemistry'
_journal_page_first 9720
_journal_page_last 9726
_journal_paper_doi 10.1021/jo8019708
_journal_volume 73
_journal_year 2008
_chemical_formula_moiety 'C8 H16 Cl N O2'
_chemical_formula_sum 'C8 H16 Cl N O2'
_chemical_formula_weight 193.67
_chemical_name_systematic
;
 ?
;
_space_group_IT_number 61
_symmetry_cell_setting orthorhombic
_symmetry_space_group_name_Hall '-P 2ac 2ab'
_symmetry_space_group_name_H-M 'P b c a'
_atom_sites_solution_hydrogens difmap
_atom_sites_solution_primary direct
_atom_sites_solution_secondary difmap
_audit_creation_method SHELXL-97
_cell_angle_alpha 90.00
_cell_angle_beta 90.00
_cell_angle_gamma 90.00
_cell_formula_units_Z 8
_cell_length_a 11.298(2)
_cell_length_b 10.1305(15)
_cell_length_c 17.834(4)
_cell_measurement_reflns_used 3322
_cell_measurement_temperature 173(2)
_cell_measurement_theta_max 26.48
_cell_measurement_theta_min 2.91
_cell_volume 2041.2(7)
_computing_cell_refinement 'Bruker SAINT+'
_computing_data_collection 'Bruker APEX2'
_computing_data_reduction 'Bruker SAINT+'
_computing_molecular_graphics 'Bruker SHELXTL'
_computing_publication_material 'Bruker SHELXTL'
_computing_structure_refinement 'SHELXL-97 (Sheldrick, 1997)'
_computing_structure_solution 'SHELXS-97 (Sheldrick, 1990)'
_diffrn_ambient_temperature 173(2)
_diffrn_measured_fraction_theta_full 0.999
_diffrn_measured_fraction_theta_max 0.999
_diffrn_measurement_device_type 'Bruker X8 APEX II diffractometer'
_diffrn_measurement_method 'phi and omega scans'
_diffrn_radiation_monochromator graphite
_diffrn_radiation_source 'fine-focus sealed tube'
_diffrn_radiation_type MoK\a
_diffrn_radiation_wavelength 0.71073
_diffrn_reflns_av_R_equivalents 0.0477
_diffrn_reflns_av_sigmaI/netI 0.0340
_diffrn_reflns_limit_h_max 15
_diffrn_reflns_limit_h_min -14
_diffrn_reflns_limit_k_max 13
_diffrn_reflns_limit_k_min -13
_diffrn_reflns_limit_l_max 23
_diffrn_reflns_limit_l_min -23
_diffrn_reflns_number 16280
_diffrn_reflns_theta_full 28.30
_diffrn_reflns_theta_max 28.30
_diffrn_reflns_theta_min 2.28
_exptl_absorpt_coefficient_mu 0.339
_exptl_absorpt_correction_T_max 0.9353
_exptl_absorpt_correction_T_min 0.8225
_exptl_absorpt_correction_type multi-scan
_exptl_absorpt_process_details SADABS
_exptl_crystal_colour colourless
_exptl_crystal_density_diffrn 1.260
_exptl_crystal_density_method 'not measured'
_exptl_crystal_description rod
_exptl_crystal_F_000 832
_exptl_crystal_size_max 0.60
_exptl_crystal_size_mid 0.20
_exptl_crystal_size_min 0.20
_refine_diff_density_max 0.418
_refine_diff_density_min -0.274
_refine_diff_density_rms 0.053
_refine_ls_extinction_method none
_refine_ls_goodness_of_fit_ref 1.024
_refine_ls_hydrogen_treatment refall
_refine_ls_matrix_type full
_refine_ls_number_parameters 173
_refine_ls_number_reflns 2532
_refine_ls_number_restraints 0
_refine_ls_restrained_S_all 1.024
_refine_ls_R_factor_all 0.0566
_refine_ls_R_factor_gt 0.0382
_refine_ls_shift/su_max 0.002
_refine_ls_shift/su_mean 0.000
_refine_ls_structure_factor_coef Fsqd
_refine_ls_weighting_details 'calc w=1/[\s^2^(Fo^2^)+(0.0500P)^2^+0.7130P] where P=(Fo^2^+2Fc^2^)/3'
_refine_ls_weighting_scheme calc
_refine_ls_wR_factor_gt 0.0928
_refine_ls_wR_factor_ref 0.1025
_reflns_number_gt 1943
_reflns_number_total 2532
_reflns_threshold_expression >2sigma(I)
_cod_data_source_file jo8019708_si_003.cif
_cod_data_source_block lf3
_cod_depositor_comments
;
The following automatic conversions were performed:
'_symmetry_cell_setting' value 'Orthorhombic' changed to 'orthorhombic'
according to '/home/saulius/struct/CIF-dictionaries/cif_core.dic'
dictionary named 'cif_core.dic' version 2.4.1 from 2010-06-29.

Automatic conversion script
Id: cif_fix_enum 1527 2010-12-29 10:47:43Z saulius 
;
_cod_database_code 4023936

loop_
_symmetry_equiv_pos_as_xyz
'x, y, z'
'-x+1/2, -y, z+1/2'
'-x, y+1/2, -z+1/2'
'x+1/2, -y+1/2, -z'
'-x, -y, -z'
'x-1/2, y, -z-1/2'
'x, -y-1/2, z-1/2'
'-x-1/2, y-1/2, z'

loop_
_atom_site_label
_atom_site_type_symbol
_atom_site_fract_x
_atom_site_fract_y
_atom_site_fract_z
_atom_site_U_iso_or_equiv
_atom_site_adp_type
_atom_site_occupancy
_atom_site_symmetry_multiplicity
_atom_site_calc_flag
_atom_site_refinement_flags
_atom_site_disorder_assembly
_atom_site_disorder_group
Cl1 Cl 0.96758(2) 0.21799(3) 0.592413(18) 0.02698(7) Uani 1 1 d . . .
O1 O 0.85648(7) -0.03538(7) 0.53644(5) 0.02090(18) Uani 1 1 d . . .
H1O H 0.8276(12) -0.0951(14) 0.5132(8) 0.039(4) Uiso 1 1 d . . .
O2 O 0.74104(7) 0.26233(7) 0.45339(5) 0.0243(2) Uani 1 1 d . . .
N1 N 0.85776(8) 0.09979(9) 0.40648(5) 0.0191(2) Uani 1 1 d . . .
H2N H 0.8980(11) 0.0383(13) 0.4203(8) 0.026(3) Uiso 1 1 d . . .
C1 C 0.81686(10) 0.16468(11) 0.59954(7) 0.0228(3) Uani 1 1 d . . .
H1B H 0.7681(12) 0.2448(13) 0.5997(8) 0.026(3) Uiso 1 1 d . . .
H1A H 0.8047(11) 0.1096(13) 0.6501(8) 0.032(4) Uiso 1 1 d . . .
C2 C 0.78206(9) 0.07734(10) 0.53411(6) 0.0182(2) Uani 1 1 d . . .
C3 C 0.65101(11) 0.03934(12) 0.54261(8) 0.0288(3) Uani 1 1 d . . .
H3C H 0.6381(13) -0.0039(14) 0.5921(8) 0.037(4) Uiso 1 1 d . . .
H3B H 0.6061(11) 0.1146(13) 0.5383(7) 0.029(3) Uiso 1 1 d . . .
H3A H 0.6308(12) -0.0225(13) 0.5049(8) 0.033(4) Uiso 1 1 d . . .
C4 C 0.79424(9) 0.15555(10) 0.46040(6) 0.0172(2) Uani 1 1 d . . .
C5 C 0.86935(10) 0.14965(10) 0.32884(6) 0.0209(3) Uani 1 1 d . . .
C6 C 0.93126(15) 0.28281(14) 0.32822(9) 0.0429(4) Uani 1 1 d . . .
H6C H 0.8887(13) 0.3419(14) 0.3561(9) 0.041(4) Uiso 1 1 d . . .
H6B H 0.9438(13) 0.3128(16) 0.2775(10) 0.052(5) Uiso 1 1 d . . .
H6A H 1.0126(17) 0.2773(17) 0.3507(11) 0.070(6) Uiso 1 1 d . . .
C7 C 0.94381(13) 0.04977(14) 0.28616(8) 0.0381(3) Uani 1 1 d . . .
H7C H 0.9060(15) -0.0333(18) 0.2867(10) 0.064(5) Uiso 1 1 d . . .
H7B H 1.0225(15) 0.0395(16) 0.3100(10) 0.055(5) Uiso 1 1 d . . .
H7A H 0.9522(12) 0.0768(15) 0.2351(9) 0.043(4) Uiso 1 1 d . . .
C8 C 0.74721(12) 0.15794(16) 0.29309(8) 0.0362(3) Uani 1 1 d . . .
H8C H 0.7034(14) 0.2141(16) 0.3147(10) 0.052(5) Uiso 1 1 d . . .
H8B H 0.7072(15) 0.073(2) 0.2964(10) 0.070(6) Uiso 1 1 d . . .
H8A H 0.7566(13) 0.1859(15) 0.2416(9) 0.039(4) Uiso 1 1 d . . .

loop_
_atom_site_aniso_label
_atom_site_aniso_U_11
_atom_site_aniso_U_22
_atom_site_aniso_U_33
_atom_site_aniso_U_23
_atom_site_aniso_U_13
_atom_site_aniso_U_12
Cl1 0.02777(14) 0.02135(13) 0.03182(16) -0.00135(11) -0.00787(12) -0.00196(11)
O1 0.0256(4) 0.0134(3) 0.0237(4) -0.0017(3) -0.0013(3) 0.0032(3)
O2 0.0307(4) 0.0179(3) 0.0244(5) -0.0012(3) -0.0012(4) 0.0078(3)
N1 0.0217(4) 0.0176(4) 0.0182(5) 0.0027(4) 0.0015(4) 0.0057(4)
C1 0.0254(5) 0.0219(5) 0.0210(6) -0.0033(4) 0.0022(5) 0.0015(5)
C2 0.0195(5) 0.0155(4) 0.0196(6) -0.0021(4) 0.0022(4) 0.0019(4)
C3 0.0236(6) 0.0261(6) 0.0369(7) 0.0000(5) 0.0066(5) -0.0016(5)
C4 0.0170(5) 0.0157(5) 0.0190(6) -0.0021(4) -0.0024(4) 0.0001(4)
C5 0.0238(5) 0.0210(5) 0.0181(6) 0.0040(4) 0.0017(4) 0.0010(4)
C6 0.0601(9) 0.0348(7) 0.0339(8) 0.0037(6) 0.0065(7) -0.0195(7)
C7 0.0492(7) 0.0407(7) 0.0244(7) 0.0076(6) 0.0143(6) 0.0176(6)
C8 0.0301(6) 0.0549(8) 0.0235(7) 0.0057(6) -0.0038(6) 0.0033(6)

loop_
_atom_type_symbol
_atom_type_description
_atom_type_scat_dispersion_real
_atom_type_scat_dispersion_imag
_atom_type_scat_source
C C 0.0033 0.0016 'International Tables Vol C Tables 4.2.6.8 and 6.1.1.4'
H H 0.0000 0.0000 'International Tables Vol C Tables 4.2.6.8 and 6.1.1.4'
N N 0.0061 0.0033 'International Tables Vol C Tables 4.2.6.8 and 6.1.1.4'
O O 0.0106 0.0060 'International Tables Vol C Tables 4.2.6.8 and 6.1.1.4'
Cl Cl 0.1484 0.1585 'International Tables Vol C Tables 4.2.6.8 and 6.1.1.4'

loop_
_geom_angle_atom_site_label_1
_geom_angle_atom_site_label_2
_geom_angle_atom_site_label_3
_geom_angle
_geom_angle_site_symmetry_1
_geom_angle_site_symmetry_3
_geom_angle_publ_flag
C4 N1 C5 125.52(9) . . ?
C2 C1 Cl1 111.58(8) . . ?
O1 C2 C1 107.06(9) . . ?
O1 C2 C3 111.49(9) . . ?
C1 C2 C3 108.66(9) . . ?
O1 C2 C4 112.71(9) . . ?
C1 C2 C4 109.47(9) . . ?
C3 C2 C4 107.39(9) . . ?
O2 C4 N1 123.99(10) . . ?
O2 C4 C2 119.33(9) . . ?
N1 C4 C2 116.60(9) . . ?
N1 C5 C6 110.52(10) . . ?
N1 C5 C7 106.87(9) . . ?
C6 C5 C7 109.42(11) . . ?
N1 C5 C8 109.30(9) . . ?
C6 C5 C8 111.42(11) . . ?
C7 C5 C8 109.19(11) . . ?

loop_
_geom_bond_atom_site_label_1
_geom_bond_atom_site_label_2
_geom_bond_distance
_geom_bond_site_symmetry_2
_geom_bond_publ_flag
Cl1 C1 1.7910(12) . ?
O1 C2 1.4186(12) . ?
O2 C4 1.2437(12) . ?
N1 C4 1.3263(14) . ?
N1 C5 1.4797(15) . ?
C1 C2 1.5163(16) . ?
C2 C3 1.5373(16) . ?
C2 C4 1.5409(16) . ?
C5 C6 1.5196(17) . ?
C5 C7 1.5201(17) . ?
C5 C8 1.5225(18) . ?
